data_7156847
loop_
_publ_author_name
'Anitha, Mandala'
'Kumara Swamy, K. C.'

_publ_section_title
;
 Highly functionalised (\g-azido/\g-fluoro-\b-iodo/)vinyl derivatives from
 phosphorus based allenes or allenoates: IO halogen bonding interactions.
;
_journal_issue 23
_journal_name_full 'Organic &amp; biomolecular chemistry'
_journal_page_first 5736
_journal_page_last 5748
_journal_paper_doi 10.1039/c9ob00715f
_journal_volume 17
_journal_year 2019
_chemical_formula_sum 'C14 H17 F I O3 P'
_chemical_formula_weight 410.15
_space_group_IT_number 14
_space_group_name_Hall '-P 2ybc'
_space_group_name_H-M_alt 'P 1 21/c 1'
_symmetry_cell_setting monoclinic
_symmetry_space_group_name_Hall '-P 2ybc'
_symmetry_space_group_name_H-M 'P 1 21/c 1'
_atom_sites_solution_hydrogens geom
_atom_sites_solution_primary direct
_atom_sites_solution_secondary difmap
_audit_creation_method SHELXL-97
_audit_update_record
;
2019-03-27 deposited with the CCDC.    2019-05-09 downloaded from the CCDC.
;
_cell_angle_alpha 90.00
_cell_angle_beta 103.700(13)
_cell_angle_gamma 90.00
_cell_formula_units_Z 4
_cell_length_a 16.7231(17)
_cell_length_b 7.8520(8)
_cell_length_c 12.4005(17)
_cell_measurement_reflns_used 2378
_cell_measurement_temperature 293(2)
_cell_measurement_theta_max 28.2120
_cell_measurement_theta_min 3.5020
_cell_volume 1582.0(3)
_computing_cell_refinement 'Bruker SAINT'
_computing_data_collection 'Bruker APEX2'
_computing_data_reduction 'Bruker SAINT'
_computing_molecular_graphics 'Bruker SHELXTL'
_computing_publication_material 'Bruker SHELXTL'
_computing_structure_refinement 'SHELXL-97 (Sheldrick, 2008)'
_computing_structure_solution 'SHELXS-97 (Sheldrick, 2008)'
_diffrn_ambient_temperature 293(2)
_diffrn_measured_fraction_theta_full 0.999
_diffrn_measured_fraction_theta_max 0.999
_diffrn_measurement_device_type 'Xcalibur, Eos, Gemini'
_diffrn_measurement_method '\w scans'
_diffrn_radiation_monochromator graphite
_diffrn_radiation_source 'fine-focus sealed tube'
_diffrn_radiation_type MoK\a
_diffrn_radiation_wavelength 0.71073
_diffrn_reflns_av_R_equivalents 0.0509
_diffrn_reflns_av_sigmaI/netI 0.0588
_diffrn_reflns_limit_h_max 19
_diffrn_reflns_limit_h_min -14
_diffrn_reflns_limit_k_max 8
_diffrn_reflns_limit_k_min -9
_diffrn_reflns_limit_l_max 14
_diffrn_reflns_limit_l_min -12
_diffrn_reflns_number 5935
_diffrn_reflns_theta_full 25.00
_diffrn_reflns_theta_max 25.00
_diffrn_reflns_theta_min 2.88
_exptl_absorpt_coefficient_mu 2.139
_exptl_crystal_colour colourless
_exptl_crystal_density_diffrn 1.722
_exptl_crystal_density_method 'not measured'
_exptl_crystal_description blocks
_exptl_crystal_F_000 808
_exptl_crystal_recrystallization_method 'Re-crystallisation from solvent'
_exptl_crystal_size_max 0.24
_exptl_crystal_size_mid 0.22
_exptl_crystal_size_min 0.18
_refine_diff_density_max 0.741
_refine_diff_density_min -1.253
_refine_diff_density_rms 0.135
_refine_ls_extinction_method none
_refine_ls_goodness_of_fit_ref 1.062
_refine_ls_hydrogen_treatment mixed
_refine_ls_matrix_type full
_refine_ls_number_parameters 183
_refine_ls_number_reflns 2789
_refine_ls_number_restraints 0
_refine_ls_restrained_S_all 1.062
_refine_ls_R_factor_all 0.0688
_refine_ls_R_factor_gt 0.0536
_refine_ls_shift/su_max 0.001
_refine_ls_shift/su_mean 0.000
_refine_ls_structure_factor_coef Fsqd
_refine_ls_weighting_details 'calc w=1/[\s^2^(Fo^2^)+(0.0950P)^2^+1.2001P] where P=(Fo^2^+2Fc^2^)/3'
_refine_ls_weighting_scheme calc
_refine_ls_wR_factor_gt 0.1426
_refine_ls_wR_factor_ref 0.1714
_reflns_number_gt 2178
_reflns_number_total 2789
_reflns_threshold_expression >2sigma(I)
_cod_data_source_file c9ob00715f2.cif
_cod_data_source_block Compound29
_cod_depositor_comments 'Adding full bibliography for 7156840--7156850.cif.'
_cod_original_sg_symbol_H-M 'P 21/c'
_cod_database_code 7156847

loop_
_symmetry_equiv_pos_as_xyz
'x, y, z'
'-x, y+1/2, -z+1/2'
'-x, -y, -z'
'x, -y-1/2, z-1/2'

loop_
_atom_site_label
_atom_site_type_symbol
_atom_site_fract_x
_atom_site_fract_y
_atom_site_fract_z
_atom_site_U_iso_or_equiv
_atom_site_adp_type
_atom_site_occupancy
_atom_site_symmetry_multiplicity
_atom_site_calc_flag
_atom_site_refinement_flags
I1 I 0.40599(3) 0.31380(6) -0.05324(4) 0.0579(3) Uani 1 1 d .
P1 P 0.16009(10) 0.5014(2) 0.03078(14) 0.0485(5) Uani 1 1 d .
C8 C 0.3589(4) 0.5440(9) 0.1981(5) 0.0501(16) Uani 1 1 d .
H8 H 0.3442 0.4445 0.2294 0.060 Uiso 1 1 calc R
O2 O 0.1476(3) 0.6891(5) -0.0124(4) 0.0516(12) Uani 1 1 d .
C6 C 0.2649(4) 0.4613(8) 0.0215(5) 0.0397(13) Uani 1 1 d .
O3 O 0.1683(3) 0.5151(6) 0.1582(4) 0.0534(12) Uani 1 1 d .
C11 C 0.4034(5) 0.8366(10) 0.1121(8) 0.066(2) Uani 1 1 d .
H11 H 0.4191 0.9362 0.0821 0.080 Uiso 1 1 calc R
C9 C 0.4142(5) 0.6534(11) 0.2624(7) 0.065(2) Uani 1 1 d .
H9 H 0.4376 0.6265 0.3362 0.078 Uiso 1 1 calc R
C14 C 0.2284(5) 0.2148(9) -0.1130(7) 0.060(2) Uani 1 1 d .
H14A H 0.1721 0.2376 -0.1093 0.072 Uiso 1 1 calc R
H14B H 0.2318 0.2278 -0.1895 0.072 Uiso 1 1 calc R
C12 C 0.3471(4) 0.7259(9) 0.0445(6) 0.0520(17) Uani 1 1 d .
H12 H 0.3250 0.7523 -0.0297 0.062 Uiso 1 1 calc R
C13 C 0.2849(4) 0.3417(8) -0.0416(5) 0.0416(14) Uani 1 1 d .
O1 O 0.0976(3) 0.3826(8) -0.0267(5) 0.0813(17) Uani 1 1 d .
F1 F 0.2485(4) 0.0522(5) -0.0794(5) 0.0999(19) Uani 1 1 d .
C7 C 0.3250(4) 0.5784(8) 0.0893(5) 0.0402(14) Uani 1 1 d .
C2 C 0.1125(4) 0.8026(9) 0.1533(6) 0.0534(19) Uani 1 1 d .
C5 C 0.0915(5) 0.7974(10) 0.0293(6) 0.057(2) Uani 1 1 d .
H5A H 0.0358 0.7553 0.0029 0.069 Uiso 1 1 calc R
H5B H 0.0936 0.9119 0.0008 0.069 Uiso 1 1 calc R
C1 C 0.1109(5) 0.6241(10) 0.1975(6) 0.0590(18) Uani 1 1 d .
H1A H 0.1253 0.6266 0.2780 0.071 Uiso 1 1 calc R
H1B H 0.0557 0.5780 0.1735 0.071 Uiso 1 1 calc R
C10 C 0.4348(5) 0.8005(10) 0.2190(7) 0.062(2) Uani 1 1 d .
H10 H 0.4708 0.8763 0.2635 0.075 Uiso 1 1 calc R
C4 C 0.1944(5) 0.8886(12) 0.1986(7) 0.075(2) Uani 1 1 d .
H4A H 0.2092 0.8781 0.2780 0.113 Uiso 1 1 calc R
H4B H 0.1903 1.0069 0.1786 0.113 Uiso 1 1 calc R
H4C H 0.2358 0.8354 0.1680 0.113 Uiso 1 1 calc R
C3 C 0.0434(5) 0.9038(12) 0.1901(7) 0.076(2) Uani 1 1 d .
H3A H -0.0094 0.8608 0.1515 0.114 Uiso 1 1 calc R
H3B H 0.0474 1.0222 0.1728 0.114 Uiso 1 1 calc R
H3C H 0.0496 0.8907 0.2686 0.114 Uiso 1 1 calc R

loop_
_atom_site_aniso_label
_atom_site_aniso_U_11
_atom_site_aniso_U_22
_atom_site_aniso_U_33
_atom_site_aniso_U_23
_atom_site_aniso_U_13
_atom_site_aniso_U_12
I1 0.0459(4) 0.0594(4) 0.0725(4) -0.0105(2) 0.0217(3) 0.0026(2)
P1 0.0359(9) 0.0609(11) 0.0494(10) -0.0096(8) 0.0119(7) -0.0029(8)
C8 0.042(4) 0.056(4) 0.050(4) 0.006(3) 0.007(3) 0.003(3)
O2 0.048(3) 0.066(3) 0.040(2) 0.0030(19) 0.009(2) 0.014(2)
C6 0.034(3) 0.044(3) 0.039(3) 0.000(3) 0.005(2) -0.006(3)
O3 0.048(3) 0.064(3) 0.051(3) 0.008(2) 0.018(2) 0.008(2)
C11 0.055(5) 0.055(5) 0.092(7) -0.002(4) 0.025(4) -0.009(4)
C9 0.055(5) 0.072(5) 0.054(4) -0.011(4) -0.012(4) 0.005(4)
C14 0.046(4) 0.068(5) 0.065(5) -0.018(4) 0.009(3) 0.003(4)
C12 0.050(4) 0.054(4) 0.054(4) 0.001(3) 0.017(3) -0.004(4)
C13 0.030(3) 0.049(4) 0.044(3) -0.003(3) 0.004(3) -0.002(3)
O1 0.042(3) 0.098(4) 0.106(5) -0.037(4) 0.024(3) -0.022(3)
F1 0.120(5) 0.039(2) 0.113(4) -0.007(2) -0.028(3) -0.012(3)
C7 0.031(3) 0.046(3) 0.045(3) 0.001(3) 0.010(2) -0.002(3)
C2 0.041(4) 0.078(5) 0.040(4) -0.005(3) 0.007(3) 0.013(3)
C5 0.055(5) 0.072(5) 0.046(4) 0.006(3) 0.014(3) 0.025(4)
C1 0.046(4) 0.083(5) 0.050(4) 0.009(4) 0.015(3) 0.012(4)
C10 0.042(4) 0.069(5) 0.074(6) -0.020(4) 0.009(4) -0.008(4)
C4 0.060(5) 0.091(6) 0.074(5) -0.035(5) 0.014(4) 0.003(5)
C3 0.055(5) 0.111(7) 0.065(5) -0.017(5) 0.019(4) 0.023(5)

loop_
_atom_type_symbol
_atom_type_description
_atom_type_scat_dispersion_real
_atom_type_scat_dispersion_imag
_atom_type_scat_source
C C 0.0033 0.0016 'International Tables Vol C Tables 4.2.6.8 and 6.1.1.4'
H H 0.0000 0.0000 'International Tables Vol C Tables 4.2.6.8 and 6.1.1.4'
O O 0.0106 0.0060 'International Tables Vol C Tables 4.2.6.8 and 6.1.1.4'
P P 0.1023 0.0942 'International Tables Vol C Tables 4.2.6.8 and 6.1.1.4'
F F 0.0171 0.0103 'International Tables Vol C Tables 4.2.6.8 and 6.1.1.4'
I I -0.4742 1.8119 'International Tables Vol C Tables 4.2.6.8 and 6.1.1.4'

loop_
_geom_angle_atom_site_label_1
_geom_angle_atom_site_label_2
_geom_angle_atom_site_label_3
_geom_angle
O1 P1 O3 114.9(3)
O1 P1 O2 114.4(4)
O3 P1 O2 104.7(3)
O1 P1 C6 116.8(3)
O3 P1 C6 102.9(3)
O2 P1 C6 101.2(3)
C7 C8 C9 121.1(7)
C5 O2 P1 118.4(4)
C13 C6 C7 123.4(6)
C13 C6 P1 123.3(5)
C7 C6 P1 113.3(4)
C1 O3 P1 118.3(4)
C10 C11 C12 120.8(7)
C10 C9 C8 120.2(7)
F1 C14 C13 111.5(6)
C7 C12 C11 119.2(7)
C6 C13 C14 127.5(6)
C6 C13 I1 120.5(5)
C14 C13 I1 112.1(5)
C8 C7 C12 118.7(6)
C8 C7 C6 120.7(6)
C12 C7 C6 120.6(6)
C5 C2 C1 109.2(6)
C5 C2 C4 111.5(7)
C1 C2 C4 111.9(6)
C5 C2 C3 107.7(6)
C1 C2 C3 106.8(6)
C4 C2 C3 109.5(6)
O2 C5 C2 111.6(5)
O3 C1 C2 110.8(6)
C11 C10 C9 120.0(7)

loop_
_geom_bond_atom_site_label_1
_geom_bond_atom_site_label_2
_geom_bond_distance
I1 C13 2.075(6)
P1 O1 1.456(6)
P1 O3 1.557(5)
P1 O2 1.566(5)
P1 C6 1.811(6)
C8 C7 1.361(9)
C8 C9 1.372(10)
O2 C5 1.450(8)
C6 C13 1.315(9)
C6 C7 1.471(8)
O3 C1 1.454(8)
C11 C10 1.335(12)
C11 C12 1.404(11)
C9 C10 1.353(12)
C14 F1 1.360(8)
C14 C13 1.508(9)
C12 C7 1.372(9)
C2 C5 1.494(9)
C2 C1 1.507(10)
C2 C4 1.510(10)
C2 C3 1.557(10)
